data_7133893
loop_
_publ_author_name
'Wang, Xiao'
'Han, Tingwen'
'Poeppelmeier, Kenneth R.'
'Hou, Xueling'
'Pan, Shilie'
'Zhang, Fangfang'

_publ_section_title
;
 Exploring short-wavelength birefringent crystals <i>via</i> triggering
 cooperative arrangement between different &#x3c0;-conjugated groups.
;
_journal_issue 92
_journal_name_full 'Chemical communications (Cambridge, England)'
_journal_page_first 13566
_journal_page_last 13569
_journal_paper_doi 10.1039/d4cc05266h
_journal_volume 60
_journal_year 2024
_chemical_formula_moiety 'C2 H3 B K2 O7'
_chemical_formula_sum 'C2 H3 B K2 O7'
_chemical_formula_weight 228.05
_chemical_name_systematic K2C2O4.B(OH)3
_space_group_crystal_system orthorhombic
_space_group_IT_number 62
_space_group_name_Hall '-P 2ac 2n'
_space_group_name_H-M_alt 'P n m a'
_atom_sites_solution_hydrogens difmap
_atom_sites_solution_primary dual
_audit_creation_date 2024-03-27
_audit_creation_method
;
Olex2 1.5
(compiled 2023.08.24 svn.re1ec1418 for OlexSys, GUI svn.r6817)
;
_audit_update_record
;
2024-07-26 deposited with the CCDC.	2024-10-23 downloaded from the CCDC.
;
_cell_angle_alpha 90
_cell_angle_beta 90
_cell_angle_gamma 90
_cell_formula_units_Z 4
_cell_length_a 13.1577(13)
_cell_length_b 7.0592(9)
_cell_length_c 7.8332(7)
_cell_measurement_reflns_used 2052
_cell_measurement_temperature 302.0
_cell_measurement_theta_max 26.98
_cell_measurement_theta_min 3.03
_cell_volume 727.57(13)
_computing_cell_refinement 'SAINT V8.40B (?, 2016)'
_computing_data_reduction 'SAINT V8.40B (?, 2016)'
_computing_molecular_graphics 'Olex2 1.5 (Dolomanov et al., 2009)'
_computing_publication_material 'Olex2 1.5 (Dolomanov et al., 2009)'
_computing_structure_refinement 'SHELXL 2018/3 (Sheldrick, 2015)'
_computing_structure_solution 'SHELXT 2018/2 (Sheldrick, 2018)'
_diffrn_ambient_temperature 302.0
_diffrn_measured_fraction_theta_full 1.000
_diffrn_measured_fraction_theta_max 0.999
_diffrn_measurement_device_type 'Bruker APEX-II CCD'
_diffrn_measurement_method '\f and \w scans'
_diffrn_radiation_type MoK\a
_diffrn_radiation_wavelength 0.71073
_diffrn_reflns_av_R_equivalents 0.0670
_diffrn_reflns_av_unetI/netI 0.0474
_diffrn_reflns_Laue_measured_fraction_full 1.000
_diffrn_reflns_Laue_measured_fraction_max 0.999
_diffrn_reflns_limit_h_max 17
_diffrn_reflns_limit_h_min -16
_diffrn_reflns_limit_k_max 9
_diffrn_reflns_limit_k_min -9
_diffrn_reflns_limit_l_max 9
_diffrn_reflns_limit_l_min -10
_diffrn_reflns_number 5151
_diffrn_reflns_point_group_measured_fraction_full 1.000
_diffrn_reflns_point_group_measured_fraction_max 0.999
_diffrn_reflns_theta_full 25.242
_diffrn_reflns_theta_max 27.594
_diffrn_reflns_theta_min 3.026
_diffrn_source_current 1.4
_diffrn_source_power 0.07
_diffrn_source_voltage 50.0
_diffrn_standards_number 0
_exptl_absorpt_coefficient_mu 1.297
_exptl_absorpt_correction_T_max 0.7456
_exptl_absorpt_correction_T_min 0.6424
_exptl_absorpt_correction_type none
_exptl_crystal_colour colourless
_exptl_crystal_colour_primary colourless
_exptl_crystal_density_diffrn 2.082
_exptl_crystal_description block
_exptl_crystal_F_000 456
_refine_diff_density_max 0.355
_refine_diff_density_min -0.275
_refine_diff_density_rms 0.071
_refine_ls_extinction_coef 0.011(3)
_refine_ls_extinction_expression Fc^*^=kFc[1+0.001xFc^2^\l^3^/sin(2\q)]^-1/4^
_refine_ls_extinction_method 'SHELXL-2018/3 (Sheldrick 2018)'
_refine_ls_goodness_of_fit_ref 1.055
_refine_ls_hydrogen_treatment constr
_refine_ls_matrix_type full
_refine_ls_number_parameters 71
_refine_ls_number_reflns 907
_refine_ls_number_restraints 0
_refine_ls_restrained_S_all 1.055
_refine_ls_R_factor_all 0.0520
_refine_ls_R_factor_gt 0.0327
_refine_ls_shift/su_max 0.000
_refine_ls_shift/su_mean 0.000
_refine_ls_structure_factor_coef Fsqd
_refine_ls_weighting_details 'w=1/[\s^2^(Fo^2^)+(0.0344P)^2^+0.1070P] where P=(Fo^2^+2Fc^2^)/3'
_refine_ls_weighting_scheme calc
_refine_ls_wR_factor_gt 0.0742
_refine_ls_wR_factor_ref 0.0826
_reflns_Friedel_coverage 0.000
_reflns_number_gt 685
_reflns_number_total 907
_reflns_threshold_expression 'I > 2\s(I)'
_cod_data_source_file d4cc05266h2.cif
_cod_data_source_block c54
_cod_depositor_comments 'Adding full bibliography for 7133893--7133894.cif.'
_cod_database_code 7133893
_shelx_shelxl_version_number 2018/3
_shelx_space_group_comment
;
The symmetry employed for this shelxl refinement is uniquely defined
by the following loop, which should always be used as a source of
symmetry information in preference to the above space-group names.
They are only intended as comments.
;
_olex2_refinement_description
;
1.a Riding coordinates:
 O5(H5), O6(H6), O7(H7)
;
_olex2_submission_special_instructions 'No special instructions were received'

loop_
_space_group_symop_operation_xyz
'x, y, z'
'-x+1/2, -y, z+1/2'
'-x, y+1/2, -z'
'x+1/2, -y+1/2, -z+1/2'
'-x, -y, -z'
'x-1/2, y, -z-1/2'
'x, -y-1/2, z'
'-x-1/2, y-1/2, z-1/2'

loop_
_atom_site_label
_atom_site_type_symbol
_atom_site_fract_x
_atom_site_fract_y
_atom_site_fract_z
_atom_site_U_iso_or_equiv
_atom_site_adp_type
_atom_site_occupancy
_atom_site_site_symmetry_order
_atom_site_calc_flag
_atom_site_refinement_flags_posn
_atom_site_refinement_flags_adp
_atom_site_refinement_flags_occupancy
_atom_site_disorder_assembly
_atom_site_disorder_group
K1 K 0.39392(3) 0.49986(8) 0.81008(6) 0.0289(2) Uani 1 1 d . . . . .
B1 B 0.1476(2) 0.250000 0.7365(4) 0.0212(7) Uani 1 2 d S T P . .
C1 C 0.5905(2) 0.750000 0.6168(4) 0.0234(7) Uani 1 2 d S T P . .
C2 C 0.6414(2) 0.750000 0.7978(3) 0.0211(7) Uani 1 2 d S T P . .
O1 O 0.64418(16) 0.750000 0.4878(3) 0.0515(9) Uani 1 2 d S T P . .
O2 O 0.73631(16) 0.750000 0.8046(3) 0.0305(6) Uani 1 2 d S T P . .
O3 O 0.58148(17) 0.750000 0.9199(3) 0.0348(6) Uani 1 2 d S T P . .
O4 O 0.49571(15) 0.750000 0.6133(2) 0.0285(6) Uani 1 2 d S T P . .
O5 O 0.16272(15) 0.250000 0.5663(2) 0.0288(6) Uani 1 2 d S T P . .
H5 H 0.231910 0.250000 0.534301 0.035 Uiso 1 2 d R U P . .
O6 O 0.23002(15) 0.250000 0.8423(3) 0.0287(6) Uani 1 2 d S T P . .
H6 H 0.215583 0.250000 0.960590 0.034 Uiso 1 2 d R U P . .
O7 O 0.04985(16) 0.250000 0.7896(3) 0.0338(6) Uani 1 2 d S T P . .
H7 H 0.041727 0.250000 0.909234 0.041 Uiso 1 2 d R U P . .

loop_
_atom_site_aniso_label
_atom_site_aniso_U_11
_atom_site_aniso_U_22
_atom_site_aniso_U_33
_atom_site_aniso_U_23
_atom_site_aniso_U_13
_atom_site_aniso_U_12
K1 0.0294(3) 0.0310(3) 0.0264(3) 0.0012(2) 0.00481(17) -0.0006(2)
B1 0.0179(16) 0.025(2) 0.0205(18) 0.000 -0.0016(13) 0.000
C1 0.0197(16) 0.034(2) 0.0171(16) 0.000 -0.0005(11) 0.000
C2 0.0182(14) 0.0269(18) 0.0183(16) 0.000 -0.0008(11) 0.000
O1 0.0188(12) 0.121(3) 0.0151(12) 0.000 0.0029(9) 0.000
O2 0.0172(11) 0.0501(16) 0.0242(12) 0.000 -0.0017(8) 0.000
O3 0.0263(12) 0.0618(18) 0.0164(12) 0.000 0.0020(8) 0.000
O4 0.0175(11) 0.0495(16) 0.0183(12) 0.000 0.0007(8) 0.000
O5 0.0184(11) 0.0508(16) 0.0170(11) 0.000 0.0017(8) 0.000
O6 0.0188(11) 0.0506(16) 0.0166(11) 0.000 -0.0002(8) 0.000
O7 0.0182(11) 0.0651(18) 0.0180(12) 0.000 0.0024(8) 0.000

loop_
_atom_type_symbol
_atom_type_description
_atom_type_scat_dispersion_real
_atom_type_scat_dispersion_imag
_atom_type_scat_source
C C 0.0033 0.0016 'International Tables Vol C Tables 4.2.6.8 and 6.1.1.4'
H H 0.0000 0.0000 'International Tables Vol C Tables 4.2.6.8 and 6.1.1.4'
B B 0.0013 0.0007 'International Tables Vol C Tables 4.2.6.8 and 6.1.1.4'
K K 0.2009 0.2494 'International Tables Vol C Tables 4.2.6.8 and 6.1.1.4'
O O 0.0106 0.0060 'International Tables Vol C Tables 4.2.6.8 and 6.1.1.4'

loop_
_geom_angle_atom_site_label_1
_geom_angle_atom_site_label_2
_geom_angle_atom_site_label_3
_geom_angle
_geom_angle_site_symmetry_1
_geom_angle_site_symmetry_3
_geom_angle_publ_flag
K1 K1 K1 89.973(15) 7_575 5_667 ?
K1 K1 K1 90.027(15) 7_565 5_667 ?
K1 K1 K1 180.0 7_565 7_575 ?
O1 K1 K1 133.57(4) 5_666 5_667 ?
O1 K1 K1 126.47(3) 5_666 7_575 ?
O1 K1 K1 53.53(3) 5_666 7_565 ?
O1 K1 O3 132.79(6) 5_666 . ?
O2 K1 K1 128.00(3) 6_557 7_565 ?
O2 K1 K1 52.00(3) 6_557 7_575 ?
O2 K1 K1 136.29(4) 6_557 5_667 ?
O2 K1 O1 89.86(5) 6_557 5_666 ?
O2 K1 O3 107.85(4) 6_557 . ?
O3 K1 K1 129.50(3) 5_667 7_575 ?
O3 K1 K1 50.50(3) 5_667 7_565 ?
O3 K1 K1 50.52(4) 5_667 5_667 ?
O3 K1 K1 55.96(2) . 7_575 ?
O3 K1 K1 124.04(2) . 7_565 ?
O3 K1 K1 42.73(3) . 5_667 ?
O3 K1 O1 103.97(4) 5_667 5_666 ?
O3 K1 O2 135.64(6) 5_667 6_557 ?
O3 K1 O3 93.25(4) 5_667 . ?
O3 K1 O5 83.36(5) 5_667 2_565 ?
O3 K1 O6 67.68(6) 5_667 . ?
O3 K1 O7 74.22(5) 5_667 6_657 ?
O4 K1 K1 94.39(5) . 5_667 ?
O4 K1 K1 49.15(3) . 7_575 ?
O4 K1 K1 130.85(3) . 7_565 ?
O4 K1 O1 91.36(5) . 5_666 ?
O4 K1 O2 77.13(5) . 6_557 ?
O4 K1 O3 53.22(6) . . ?
O4 K1 O3 142.52(6) . 5_667 ?
O4 K1 O5 97.46(4) . 2_565 ?
O4 K1 O6 147.82(6) . . ?
O4 K1 O7 83.68(4) . 6_657 ?
O5 K1 K1 129.52(3) 2_565 7_565 ?
O5 K1 K1 69.88(4) 2_565 5_667 ?
O5 K1 K1 50.48(3) 2_565 7_575 ?
O5 K1 O1 154.35(6) 2_565 5_666 ?
O5 K1 O2 68.93(5) 2_565 6_557 ?
O5 K1 O3 69.92(5) 2_565 . ?
O5 K1 O6 97.41(5) 2_565 . ?
O5 K1 O7 142.63(6) 2_565 6_657 ?
O6 K1 K1 117.52(4) . 5_667 ?
O6 K1 K1 129.09(3) . 7_575 ?
O6 K1 K1 50.91(3) . 7_565 ?
O6 K1 O1 64.27(5) . 5_666 ?
O6 K1 O2 81.90(4) . 6_557 ?
O6 K1 O3 158.69(6) . . ?
O6 K1 O7 101.05(4) . 6_657 ?
O7 K1 K1 72.78(4) 6_657 5_667 ?
O7 K1 K1 51.22(3) 6_657 7_565 ?
O7 K1 K1 128.78(3) 6_657 7_575 ?
O7 K1 O1 62.14(6) 6_657 5_666 ?
O7 K1 O2 145.65(6) 6_657 6_557 ?
O7 K1 O3 81.73(4) 6_657 . ?
O5 B1 O6 118.9(3) . . ?
O5 B1 O7 116.4(3) . . ?
O7 B1 O6 124.7(3) . . ?
C1 C1 K1 0(10) 7_575 7_575 ?
C1 C1 C2 0(10) 7_575 . ?
C1 C1 O1 0(10) 7_575 . ?
C1 C1 O4 0(10) 7_575 . ?
C2 C1 K1 85.63(14) . 7_575 ?
O1 C1 K1 141.50(12) . 7_575 ?
O1 C1 C2 119.8(3) . . ?
O1 C1 O4 123.7(3) . . ?
O4 C1 K1 42.77(9) . 7_575 ?
O4 C1 C2 116.5(2) . . ?
C1 C2 C1 0.00(19) 7_575 . ?
O2 C2 C1 117.7(2) . 7_575 ?
O2 C2 C1 117.7(2) . . ?
O3 C2 C1 115.2(3) . 7_575 ?
O3 C2 C1 115.2(3) . . ?
O3 C2 O2 127.1(3) . . ?
K1 O1 K1 72.94(5) 5_666 3_656 ?
C1 O1 K1 123.22(13) 7_575 3_656 ?
C1 O1 K1 123.22(13) 7_575 5_666 ?
C1 O1 K1 123.22(13) . 3_656 ?
C1 O1 K1 123.22(13) . 5_666 ?
C1 O1 C1 0.0(2) 7_575 . ?
K1 O2 K1 76.01(6) 4_566 6_657 ?
C2 O2 K1 135.16(9) . 6_657 ?
C2 O2 K1 135.16(9) . 4_566 ?
K1 O3 K1 86.75(4) 5_667 . ?
K1 O3 K1 130.95(8) 5_667 7_575 ?
K1 O3 K1 79.00(6) 3_657 5_667 ?
K1 O3 K1 68.09(5) 7_575 . ?
K1 O3 K1 130.95(8) 3_657 . ?
K1 O3 K1 86.75(4) 3_657 7_575 ?
C2 O3 K1 106.70(15) . . ?
C2 O3 K1 106.70(15) . 7_575 ?
C2 O3 K1 120.95(13) . 3_657 ?
C2 O3 K1 120.95(13) . 5_667 ?
K1 O4 K1 81.71(6) 7_575 . ?
C1 O4 K1 118.93(12) 7_575 7_575 ?
C1 O4 K1 118.93(12) . . ?
C1 O4 K1 118.93(12) . 7_575 ?
C1 O4 K1 118.93(12) 7_575 . ?
C1 O4 C1 0.0(3) 7_575 . ?
K1 O5 K1 79.03(6) 8_655 2_564 ?
K1 O5 H5 93.8 2_564 . ?
K1 O5 H5 93.8 8_655 . ?
B1 O5 K1 132.51(9) . 2_564 ?
B1 O5 K1 132.51(9) . 8_655 ?
B1 O5 H5 113.9 . . ?
K1 O6 K1 78.18(6) . 7_565 ?
K1 O6 H6 104.1 7_565 . ?
K1 O6 H6 104.1 . . ?
B1 O6 K1 123.91(12) . . ?
B1 O6 K1 123.91(12) . 7_565 ?
B1 O6 H6 115.8 . . ?
K1 O7 K1 77.56(6) 4_456 6_557 ?
K1 O7 H7 101.1 4_456 . ?
K1 O7 H7 101.1 6_557 . ?
B1 O7 K1 127.43(11) . 4_456 ?
B1 O7 K1 127.43(11) . 6_557 ?
B1 O7 H7 114.4 . . ?

loop_
_geom_bond_atom_site_label_1
_geom_bond_atom_site_label_2
_geom_bond_distance
_geom_bond_site_symmetry_2
_geom_bond_publ_flag
K1 K1 4.0799(10) 5_667 ?
K1 K1 3.5277(12) 7_565 ?
K1 K1 3.5315(12) 7_575 ?
K1 O1 2.9675(17) 5_666 ?
K1 O2 2.8679(17) 6_557 ?
K1 O3 3.1541(19) . ?
K1 O3 2.7730(17) 5_667 ?
K1 O4 2.6994(15) . ?
K1 O5 2.7751(16) 2_565 ?
K1 O6 2.7973(16) . ?
K1 O7 2.8161(17) 6_657 ?
B1 O5 1.348(4) . ?
B1 O6 1.365(4) . ?
B1 O7 1.352(4) . ?
C1 C1 0.000(8) 7_575 ?
C1 C2 1.568(4) . ?
C1 O1 1.233(3) . ?
C1 O4 1.248(4) . ?
C2 O2 1.250(4) . ?
C2 O3 1.240(3) . ?
O5 H5 0.9443 . ?
O6 H6 0.9461 . ?
O7 H7 0.9430 . ?

loop_
_geom_torsion_atom_site_label_1
_geom_torsion_atom_site_label_2
_geom_torsion_atom_site_label_3
_geom_torsion_atom_site_label_4
_geom_torsion
_geom_torsion_site_symmetry_1
_geom_torsion_site_symmetry_2
_geom_torsion_site_symmetry_3
_geom_torsion_site_symmetry_4
_geom_torsion_publ_flag
K1 C1 C2 C1 0(100) 7_575 . . 7_575 ?
K1 C1 C2 O2 -149.40(2) 7_575 . . . ?
K1 C1 C2 O3 30.60(2) 7_575 . . . ?
K1 C1 O1 K1 -9.3(3) 7_575 . . 3_656 ?
K1 C1 O1 K1 -99.89(14) 7_575 . . 5_666 ?
K1 C1 O1 C1 0(100) 7_575 . . 7_575 ?
K1 C1 O4 K1 -96.73(18) 7_575 . . . ?
K1 C1 O4 C1 0(52) 7_575 . . 7_575 ?
C1 C1 C2 O2 0(100) 7_575 . . . ?
C1 C1 C2 O3 0.0(4) 7_575 . . . ?
C1 C1 O1 K1 0.0(4) 7_575 . . 3_656 ?
C1 C1 O1 K1 0.0(3) 7_575 . . 5_666 ?
C1 C1 O4 K1 0(3) 7_575 . . 7_575 ?
C1 C1 O4 K1 0(3) 7_575 . . . ?
C1 C2 O2 K1 -60.84(17) 7_575 . . 6_657 ?
C1 C2 O2 K1 60.84(17) 7_575 . . 4_566 ?
C1 C2 O2 K1 -60.84(17) . . . 6_657 ?
C1 C2 O2 K1 60.84(17) . . . 4_566 ?
C1 C2 O3 K1 -132.13(11) 7_575 . . 3_657 ?
C1 C2 O3 K1 35.77(5) 7_575 . . . ?
C1 C2 O3 K1 -35.77(5) . . . 7_575 ?
C1 C2 O3 K1 -35.77(5) 7_575 . . 7_575 ?
C1 C2 O3 K1 132.13(11) . . . 5_667 ?
C1 C2 O3 K1 35.77(5) . . . . ?
C1 C2 O3 K1 -132.13(11) . . . 3_657 ?
C1 C2 O3 K1 132.13(11) 7_575 . . 5_667 ?
C2 C1 O1 K1 134.73(11) . . . 5_666 ?
C2 C1 O1 K1 -134.73(11) . . . 3_656 ?
C2 C1 O1 C1 0(39) . . . 7_575 ?
C2 C1 O4 K1 -48.37(9) . . . . ?
C2 C1 O4 K1 48.37(9) . . . 7_575 ?
C2 C1 O4 C1 0(100) . . . 7_575 ?
O1 C1 C2 C1 0(100) . . . 7_575 ?
O1 C1 C2 O2 0.000(1) . . . . ?
O1 C1 C2 O3 180.000(0) . . . . ?
O1 C1 O4 K1 131.63(9) . . . . ?
O1 C1 O4 K1 -131.63(9) . . . 7_575 ?
O1 C1 O4 C1 0(100) . . . 7_575 ?
O2 C2 O3 K1 -47.87(11) . . . 5_667 ?
O2 C2 O3 K1 144.23(5) . . . 7_575 ?
O2 C2 O3 K1 47.87(11) . . . 3_657 ?
O2 C2 O3 K1 -144.23(5) . . . . ?
O3 C2 O2 K1 119.16(17) . . . 6_657 ?
O3 C2 O2 K1 -119.16(17) . . . 4_566 ?
O4 C1 C2 C1 0(100) . . . 7_575 ?
O4 C1 C2 O2 180.000(0) . . . . ?
O4 C1 C2 O3 0.000(1) . . . . ?
O4 C1 O1 K1 45.27(11) . . . 3_656 ?
O4 C1 O1 K1 -45.27(11) . . . 5_666 ?
O4 C1 O1 C1 0(100) . . . 7_575 ?
O5 B1 O6 K1 49.45(11) . . . . ?
O5 B1 O6 K1 -49.45(11) . . . 7_565 ?
O5 B1 O7 K1 52.07(12) . . . 4_456 ?
O5 B1 O7 K1 -52.07(12) . . . 6_557 ?
O6 B1 O5 K1 120.33(15) . . . 8_655 ?
O6 B1 O5 K1 -120.33(15) . . . 2_564 ?
O6 B1 O7 K1 -127.93(12) . . . 4_456 ?
O6 B1 O7 K1 127.93(12) . . . 6_557 ?
O7 B1 O5 K1 -59.67(15) . . . 8_655 ?
O7 B1 O5 K1 59.67(15) . . . 2_564 ?
O7 B1 O6 K1 130.55(11) . . . 7_565 ?
O7 B1 O6 K1 -130.55(11) . . . . ?
